data_7703841
loop_
_publ_author_name
'Nesterova, Oksana V.'
'Bondarenko, Olena E.'
'Pombeiro, Armando J. L.'
'Nesterov, Dmytro S.'

_publ_section_title
;
 Phenoxazinone synthase-like catalytic activity of novel mono- and
 tetranuclear copper(ii) complexes with 2-benzylaminoethanol.
;
_journal_issue 15
_journal_name_full 'Dalton transactions (Cambridge, England : 2003)'
_journal_page_first 4710
_journal_page_last 4724
_journal_paper_doi 10.1039/d0dt00222d
_journal_volume 49
_journal_year 2020
_chemical_formula_sum 'C7 H9 N O'
_chemical_formula_weight 123.15
_space_group_crystal_system orthorhombic
_space_group_IT_number 61
_space_group_name_Hall '-P 2ac 2ab'
_space_group_name_H-M_alt 'P b c a'
_atom_sites_solution_hydrogens difmap
_audit_creation_method SHELXL-2018/3
_audit_update_record
;
2019-11-19 deposited with the CCDC.	2020-03-13 downloaded from the CCDC.
;
_cell_angle_alpha 90
_cell_angle_beta 90
_cell_angle_gamma 90
_cell_formula_units_Z 8
_cell_length_a 7.5254(16)
_cell_length_b 7.7391(15)
_cell_length_c 22.763(5)
_cell_measurement_reflns_used 4612
_cell_measurement_temperature 150(2)
_cell_measurement_theta_max 29.89
_cell_measurement_theta_min 3.25
_cell_volume 1325.7(5)
_computing_cell_refinement 'Bruker SAINT'
_computing_data_collection 'Bruker APEX2'
_computing_data_reduction 'Bruker SAINT'
_computing_structure_refinement 'SHELXL-2018/3 (Sheldrick, 2018)'
_computing_structure_solution 'SHELXT-2014/15 (Sheldrick, 2018)'
_diffrn_ambient_temperature 150(2)
_diffrn_measured_fraction_theta_full 0.998
_diffrn_measured_fraction_theta_max 0.998
_diffrn_measurement_device_type 'Bruker APEX-II CCD'
_diffrn_measurement_method '\f and \w scans'
_diffrn_radiation_type MoK\a
_diffrn_radiation_wavelength 0.71073
_diffrn_reflns_av_R_equivalents 0.0694
_diffrn_reflns_av_unetI/netI 0.0311
_diffrn_reflns_Laue_measured_fraction_full 0.998
_diffrn_reflns_Laue_measured_fraction_max 0.998
_diffrn_reflns_limit_h_max 10
_diffrn_reflns_limit_h_min -10
_diffrn_reflns_limit_k_max 10
_diffrn_reflns_limit_k_min -10
_diffrn_reflns_limit_l_max 31
_diffrn_reflns_limit_l_min -30
_diffrn_reflns_number 26838
_diffrn_reflns_point_group_measured_fraction_full 0.998
_diffrn_reflns_point_group_measured_fraction_max 0.998
_diffrn_reflns_theta_full 25.242
_diffrn_reflns_theta_max 29.939
_diffrn_reflns_theta_min 3.580
_exptl_absorpt_coefficient_mu 0.083
_exptl_absorpt_correction_T_max 0.7394
_exptl_absorpt_correction_T_min 0.7099
_exptl_absorpt_correction_type multi-scan
_exptl_absorpt_process_details 'SADABS 2014/5'
_exptl_crystal_colour brown
_exptl_crystal_density_diffrn 1.234
_exptl_crystal_description block
_exptl_crystal_F_000 528
_exptl_crystal_recrystallization_method 'Re-crystallisation from solvent: Methanol'
_refine_diff_density_max 0.331
_refine_diff_density_min -0.198
_refine_diff_density_rms 0.046
_refine_ls_extinction_method none
_refine_ls_goodness_of_fit_ref 1.030
_refine_ls_hydrogen_treatment refall
_refine_ls_matrix_type full
_refine_ls_number_parameters 118
_refine_ls_number_reflns 1922
_refine_ls_number_restraints 6
_refine_ls_restrained_S_all 1.029
_refine_ls_R_factor_all 0.0553
_refine_ls_R_factor_gt 0.0412
_refine_ls_shift/su_max 0.001
_refine_ls_shift/su_mean 0.000
_refine_ls_structure_factor_coef Fsqd
_refine_ls_weighting_details 'w=1/[\s^2^(Fo^2^)+(0.0584P)^2^+0.3910P] where P=(Fo^2^+2Fc^2^)/3'
_refine_ls_weighting_scheme calc
_refine_ls_wR_factor_gt 0.1067
_refine_ls_wR_factor_ref 0.1177
_reflns_Friedel_coverage 0.000
_reflns_number_gt 1534
_reflns_number_total 1922
_reflns_threshold_expression 'I > 2\s(I)'
_cod_data_source_file d0dt00222d2.cif
_cod_data_source_block apc
_cod_depositor_comments 'Adding full bibliography for 7703840--7703843.cif.'
_cod_database_code 7703841
_shelx_shelxl_version_number 2018/3
_shelx_space_group_comment
;
The symmetry employed for this shelxl refinement is uniquely defined
by the following loop, which should always be used as a source of
symmetry information in preference to the above space-group names.
They are only intended as comments.
;

loop_
_space_group_symop_operation_xyz
'x, y, z'
'-x+1/2, -y, z+1/2'
'-x, y+1/2, -z+1/2'
'x+1/2, -y+1/2, -z'
'-x, -y, -z'
'x-1/2, y, -z-1/2'
'x, -y-1/2, z-1/2'
'-x-1/2, y-1/2, z'

loop_
_atom_site_label
_atom_site_type_symbol
_atom_site_fract_x
_atom_site_fract_y
_atom_site_fract_z
_atom_site_U_iso_or_equiv
_atom_site_adp_type
_atom_site_occupancy
_atom_site_site_symmetry_order
_atom_site_calc_flag
_atom_site_refinement_flags_posn
_atom_site_refinement_flags_adp
_atom_site_refinement_flags_occupancy
_atom_site_disorder_assembly
_atom_site_disorder_group
O1 O 0.43017(11) 0.23606(10) 0.50316(4) 0.0224(2) Uani 1 1 d . . . . .
N1 N 0.69077(13) 0.08233(12) 0.56559(4) 0.0199(2) Uani 1 1 d . . . . .
C2 C 0.58356(14) 0.20966(13) 0.59291(5) 0.0164(2) Uani 1 1 d . . . . .
C4 C 0.51551(15) 0.39703(15) 0.67619(5) 0.0209(2) Uani 1 1 d . . . . .
C3 C 0.61259(15) 0.26192(14) 0.65064(5) 0.0188(2) Uani 1 1 d . . . . .
C1 C 0.45308(14) 0.29368(13) 0.55944(5) 0.0173(2) Uani 1 1 d . . . . .
C5 C 0.38830(16) 0.48048(15) 0.64184(5) 0.0236(3) Uani 1 1 d . . . . .
C6 C 0.35643(15) 0.42887(15) 0.58412(5) 0.0223(3) Uani 1 1 d . . . . .
C7 C 0.54786(18) 0.44769(19) 0.73933(5) 0.0293(3) Uani 1 1 d D . . . .
H1 H 0.748(2) 0.018(2) 0.5929(7) 0.035(4) Uiso 1 1 d . . . . .
H2 H 0.632(2) 0.015(2) 0.5428(7) 0.033(4) Uiso 1 1 d . . . . .
H3 H 0.355(3) 0.309(3) 0.4838(8) 0.054(5) Uiso 1 1 d . . . . .
H3A H 0.7037(19) 0.203(2) 0.6729(6) 0.026(4) Uiso 1 1 d . . . . .
H5A H 0.320(2) 0.578(2) 0.6569(7) 0.037(4) Uiso 1 1 d . . . . .
H6A H 0.272(2) 0.491(2) 0.5601(7) 0.032(4) Uiso 1 1 d . . . . .
H7A H 0.451(2) 0.416(3) 0.7650(8) 0.077(7) Uiso 1 1 d D . . . .
H7B H 0.648(2) 0.379(2) 0.7550(9) 0.075(6) Uiso 1 1 d D . . . .
H7C H 0.577(3) 0.5681(19) 0.7442(9) 0.076(7) Uiso 1 1 d D . . . .

loop_
_atom_site_aniso_label
_atom_site_aniso_U_11
_atom_site_aniso_U_22
_atom_site_aniso_U_33
_atom_site_aniso_U_23
_atom_site_aniso_U_13
_atom_site_aniso_U_12
O1 0.0292(5) 0.0206(4) 0.0175(4) -0.0034(3) -0.0050(3) 0.0041(3)
N1 0.0233(5) 0.0169(4) 0.0194(4) -0.0014(4) -0.0013(4) 0.0041(4)
C2 0.0175(5) 0.0142(4) 0.0174(5) 0.0004(4) 0.0017(4) -0.0015(4)
C4 0.0222(5) 0.0233(5) 0.0171(5) -0.0026(4) 0.0025(4) -0.0030(4)
C3 0.0201(5) 0.0196(5) 0.0168(5) 0.0018(4) 0.0003(4) -0.0013(4)
C1 0.0196(5) 0.0164(5) 0.0160(5) -0.0003(4) -0.0001(4) -0.0019(4)
C5 0.0244(6) 0.0231(5) 0.0233(6) -0.0044(4) 0.0032(4) 0.0040(4)
C6 0.0222(5) 0.0223(5) 0.0225(5) -0.0012(4) -0.0013(4) 0.0044(4)
C7 0.0310(7) 0.0367(7) 0.0201(6) -0.0077(5) 0.0013(5) -0.0002(5)

loop_
_atom_type_symbol
_atom_type_description
_atom_type_scat_dispersion_real
_atom_type_scat_dispersion_imag
_atom_type_scat_source
C C 0.0033 0.0016 'International Tables Vol C Tables 4.2.6.8 and 6.1.1.4'
H H 0.0000 0.0000 'International Tables Vol C Tables 4.2.6.8 and 6.1.1.4'
N N 0.0061 0.0033 'International Tables Vol C Tables 4.2.6.8 and 6.1.1.4'
O O 0.0106 0.0060 'International Tables Vol C Tables 4.2.6.8 and 6.1.1.4'

loop_
_geom_angle_atom_site_label_1
_geom_angle_atom_site_label_2
_geom_angle_atom_site_label_3
_geom_angle
_geom_angle_site_symmetry_1
_geom_angle_site_symmetry_3
_geom_angle_publ_flag
C1 O1 H3 109.1(12) . . ?
C2 N1 H1 110.6(10) . . ?
C2 N1 H2 113.2(11) . . ?
H1 N1 H2 109.4(15) . . ?
C3 C2 C1 119.20(10) . . ?
C3 C2 N1 121.79(10) . . ?
C1 C2 N1 118.85(9) . . ?
C5 C4 C3 118.07(10) . . ?
C5 C4 C7 121.61(11) . . ?
C3 C4 C7 120.31(10) . . ?
C2 C3 C4 121.77(10) . . ?
C2 C3 H3A 118.0(8) . . ?
C4 C3 H3A 120.2(8) . . ?
O1 C1 C6 123.86(10) . . ?
O1 C1 C2 116.48(9) . . ?
C6 C1 C2 119.65(10) . . ?
C6 C5 C4 120.92(10) . . ?
C6 C5 H5A 117.4(9) . . ?
C4 C5 H5A 121.6(9) . . ?
C1 C6 C5 120.38(11) . . ?
C1 C6 H6A 119.3(9) . . ?
C5 C6 H6A 120.2(9) . . ?
C4 C7 H7A 112.7(13) . . ?
C4 C7 H7B 109.0(12) . . ?
H7A C7 H7B 102.5(16) . . ?
C4 C7 H7C 113.4(13) . . ?
H7A C7 H7C 110.7(17) . . ?
H7B C7 H7C 107.9(17) . . ?

loop_
_geom_bond_atom_site_label_1
_geom_bond_atom_site_label_2
_geom_bond_distance
_geom_bond_site_symmetry_2
_geom_bond_publ_flag
O1 C1 1.3672(13) . ?
O1 H3 0.91(2) . ?
N1 C2 1.4173(13) . ?
N1 H1 0.905(17) . ?
N1 H2 0.856(17) . ?
C2 C3 1.3923(15) . ?
C2 C1 1.4026(15) . ?
C4 C5 1.3946(16) . ?
C4 C3 1.4018(15) . ?
C4 C7 1.5096(16) . ?
C3 H3A 0.966(14) . ?
C1 C6 1.3927(15) . ?
C5 C6 1.3941(16) . ?
C5 H5A 0.975(16) . ?
C6 H6A 0.968(16) . ?
C7 H7A 0.967(15) . ?
C7 H7B 0.990(15) . ?
C7 H7C 0.964(15) . ?

loop_
_geom_hbond_atom_site_label_D
_geom_hbond_atom_site_label_H
_geom_hbond_atom_site_label_A
_geom_hbond_distance_DH
_geom_hbond_distance_HA
_geom_hbond_distance_DA
_geom_hbond_angle_DHA
_geom_hbond_site_symmetry_A
_geom_hbond_publ_flag
O1 H3 N1 0.91(2) 1.87(2) 2.7696(13) 167.7(18) 4_456 yes
N1 H2 O1 0.856(17) 2.259(17) 3.0576(13) 155.5(14) 5_656 yes
